data_7007569
loop_
_publ_author_name
'Jones, Cameron'
'Schulten, Christian'
'Stasch, Andreas'

_publ_section_title
;
 The first complexes and cyclodimerisations of methylphosphaalkyne
 (P[triple bond]CMe).
;
_journal_issue 31
_journal_name_full 'Dalton transactions (Cambridge, England : 2003)'
_journal_page_first 3733
_journal_page_last 3735
_journal_paper_doi 10.1039/b607489h
_journal_year 2006
_chemical_formula_sum 'C58 H61 O P5 Pt2'
_chemical_formula_weight 1319.10
_chemical_name_systematic
;
?
;
_space_group_IT_number 14
_symmetry_cell_setting monoclinic
_symmetry_space_group_name_Hall '-P 2ybc'
_symmetry_space_group_name_H-M 'P 1 21/c 1'
_atom_sites_solution_hydrogens geom
_atom_sites_solution_primary direct
_atom_sites_solution_secondary difmap
_audit_creation_method SHELXL-97
_cell_angle_alpha 90.00
_cell_angle_beta 95.08(3)
_cell_angle_gamma 90.00
_cell_formula_units_Z 4
_cell_length_a 13.450(3)
_cell_length_b 17.802(4)
_cell_length_c 22.023(4)
_cell_measurement_temperature 150(2)
_cell_volume 5252.4(19)
_computing_structure_refinement 'SHELXL-97 (Sheldrick, 1997)'
_computing_structure_solution 'SHELXS-97 (Sheldrick, 1990)'
_diffrn_ambient_temperature 150(2)
_diffrn_measured_fraction_theta_full 0.997
_diffrn_measured_fraction_theta_max 0.997
_diffrn_measurement_device_type 'Nonius Kappa CCD'
_diffrn_radiation_monochromator graphite
_diffrn_radiation_source 'fine-focus sealed tube'
_diffrn_radiation_type MoK\a
_diffrn_radiation_wavelength 0.71073
_diffrn_reflns_av_R_equivalents 0.0300
_diffrn_reflns_av_sigmaI/netI 0.0436
_diffrn_reflns_limit_h_max 16
_diffrn_reflns_limit_h_min -16
_diffrn_reflns_limit_k_max 21
_diffrn_reflns_limit_k_min -21
_diffrn_reflns_limit_l_max 27
_diffrn_reflns_limit_l_min -27
_diffrn_reflns_number 20104
_diffrn_reflns_theta_full 26.00
_diffrn_reflns_theta_max 26.00
_diffrn_reflns_theta_min 3.01
_exptl_absorpt_coefficient_mu 5.512
_exptl_absorpt_correction_T_max 0.952
_exptl_absorpt_correction_T_min 0.603
_exptl_absorpt_correction_type multi-scan
_exptl_absorpt_process_details 'Sortav (Blessing, 1995)'
_exptl_crystal_colour colourless
_exptl_crystal_density_diffrn 1.668
_exptl_crystal_density_method 'not measured'
_exptl_crystal_description block
_exptl_crystal_F_000 2592
_exptl_crystal_size_max 0.20
_exptl_crystal_size_mid 0.15
_exptl_crystal_size_min 0.01
_refine_diff_density_max 0.689
_refine_diff_density_min -0.802
_refine_diff_density_rms 0.111
_refine_ls_extinction_method none
_refine_ls_goodness_of_fit_ref 1.038
_refine_ls_hydrogen_treatment constr
_refine_ls_matrix_type full
_refine_ls_number_parameters 627
_refine_ls_number_reflns 10300
_refine_ls_number_restraints 28
_refine_ls_restrained_S_all 1.037
_refine_ls_R_factor_all 0.0375
_refine_ls_R_factor_gt 0.0277
_refine_ls_shift/su_max 0.001
_refine_ls_shift/su_mean 0.000
_refine_ls_structure_factor_coef Fsqd
_refine_ls_weighting_details 'calc w=1/[\s^2^(Fo^2^)+(0.0082P)^2^+8.1388P] where P=(Fo^2^+2Fc^2^)/3'
_refine_ls_weighting_scheme calc
_refine_ls_wR_factor_gt 0.0504
_refine_ls_wR_factor_ref 0.0526
_reflns_number_gt 8883
_reflns_number_total 10300
_reflns_threshold_expression >2sigma(I)
_cod_data_source_file b607489h.txt
_cod_data_source_block compound3
_cod_original_cell_volume 5252.7(18)
_cod_original_sg_symbol_H-M P2(1)/c
_cod_database_code 7007569

loop_
_symmetry_equiv_pos_as_xyz
'x, y, z'
'-x, y+1/2, -z+1/2'
'-x, -y, -z'
'x, -y-1/2, z-1/2'

loop_
_atom_site_label
_atom_site_type_symbol
_atom_site_fract_x
_atom_site_fract_y
_atom_site_fract_z
_atom_site_U_iso_or_equiv
_atom_site_adp_type
_atom_site_occupancy
_atom_site_symmetry_multiplicity
_atom_site_calc_flag
_atom_site_refinement_flags
_atom_site_disorder_assembly
_atom_site_disorder_group
Pt1 Pt 0.726148(11) 0.854327(8) 0.821860(6) 0.01761(4) Uani 1 1 d . . .
P1 P 0.57651(16) 0.85784(11) 0.75660(8) 0.0185(5) Uani 0.738(5) 1 d PDU A 1
O1 O 0.2462(3) 0.6336(2) 1.10544(16) 0.0520(9) Uani 1 1 d . . .
C1 C 0.5754(10) 0.8511(6) 0.8351(5) 0.018(3) Uani 0.738(5) 1 d PDU A 1
Pt2 Pt 0.555283(11) 0.742228(8) 0.805025(6) 0.01610(4) Uani 1 1 d . . .
P2 P 0.83486(8) 0.87725(6) 0.90379(4) 0.0204(2) Uani 1 1 d . A .
C2 C 0.5167(4) 0.8848(3) 0.8854(2) 0.0262(14) Uani 0.738(5) 1 d PD A 1
H2A H 0.5335 0.9382 0.8905 0.039 Uiso 0.738(5) 1 calc PR A 1
H2B H 0.5344 0.8583 0.9238 0.039 Uiso 0.738(5) 1 calc PR A 1
H2C H 0.4450 0.8795 0.8740 0.039 Uiso 0.738(5) 1 calc PR A 1
P3 P 0.86000(8) 0.85237(6) 0.76652(4) 0.0211(2) Uani 1 1 d . A .
C3 C 0.9446(3) 0.9191(2) 0.87130(17) 0.0263(9) Uani 1 1 d . . .
H3A H 0.9283 0.9703 0.8559 0.032 Uiso 1 1 calc R A .
H3B H 1.0013 0.9226 0.9030 0.032 Uiso 1 1 calc R . .
P4 P 0.49597(7) 0.67418(5) 0.87998(4) 0.0181(2) Uani 1 1 d . A .
C4 C 0.9725(3) 0.8687(2) 0.81907(17) 0.0259(9) Uani 1 1 d . A .
H4A H 0.9991 0.8202 0.8355 0.031 Uiso 1 1 calc R . .
H4B H 1.0247 0.8933 0.7971 0.031 Uiso 1 1 calc R . .
P5 P 0.54196(8) 0.63607(5) 0.74852(4) 0.0189(2) Uani 1 1 d . A .
C5 C 0.8060(3) 0.9414(2) 0.96412(17) 0.0242(9) Uani 1 1 d . . .
C6 C 0.8518(3) 1.0108(2) 0.9742(2) 0.0332(10) Uani 1 1 d . A .
H6 H 0.9034 1.0257 0.9500 0.040 Uiso 1 1 calc R . .
C7 C 0.8229(3) 1.0586(3) 1.0194(2) 0.0398(12) Uani 1 1 d . . .
H7 H 0.8539 1.1063 1.0253 0.048 Uiso 1 1 calc R A .
C8 C 0.7495(4) 1.0370(3) 1.05561(19) 0.0384(12) Uani 1 1 d . A .
H8 H 0.7305 1.0697 1.0867 0.046 Uiso 1 1 calc R . .
C9 C 0.7036(4) 0.9685(3) 1.04697(18) 0.0364(11) Uani 1 1 d . . .
H9 H 0.6537 0.9533 1.0723 0.044 Uiso 1 1 calc R A .
C10 C 0.7308(3) 0.9213(2) 1.00072(18) 0.0293(10) Uani 1 1 d . A .
H10 H 0.6974 0.8747 0.9940 0.035 Uiso 1 1 calc R . .
C11 C 0.8947(3) 0.7986(2) 0.94695(17) 0.0224(9) Uani 1 1 d . . .
C12 C 0.9472(3) 0.8078(2) 1.00369(18) 0.0268(9) Uani 1 1 d . A .
H12 H 0.9504 0.8560 1.0222 0.032 Uiso 1 1 calc R . .
C13 C 0.9949(3) 0.7477(3) 1.03362(19) 0.0342(11) Uani 1 1 d . . .
H13 H 1.0303 0.7548 1.0725 0.041 Uiso 1 1 calc R A .
C14 C 0.9911(3) 0.6776(3) 1.0071(2) 0.0355(11) Uani 1 1 d . A .
H14 H 1.0250 0.6365 1.0272 0.043 Uiso 1 1 calc R . .
C15 C 0.9376(3) 0.6670(2) 0.9510(2) 0.0331(11) Uani 1 1 d . . .
H15 H 0.9339 0.6185 0.9330 0.040 Uiso 1 1 calc R A .
C16 C 0.8894(3) 0.7276(2) 0.92081(18) 0.0257(9) Uani 1 1 d . A .
H16 H 0.8529 0.7202 0.8823 0.031 Uiso 1 1 calc R . .
C17 C 0.8668(3) 0.9271(2) 0.71002(18) 0.0241(9) Uani 1 1 d . . .
C18 C 0.8152(3) 0.9929(2) 0.7179(2) 0.0390(12) Uani 1 1 d . A .
H18 H 0.7747 0.9972 0.7509 0.047 Uiso 1 1 calc R . .
C19 C 0.8215(4) 1.0527(3) 0.6783(2) 0.0456(13) Uani 1 1 d . . .
H19 H 0.7869 1.0980 0.6850 0.055 Uiso 1 1 calc R A .
C20 C 0.8775(3) 1.0468(3) 0.6296(2) 0.0410(12) Uani 1 1 d . A .
H20 H 0.8809 1.0876 0.6020 0.049 Uiso 1 1 calc R . .
C21 C 0.9288(4) 0.9815(3) 0.6209(2) 0.0401(12) Uani 1 1 d . . .
H21 H 0.9677 0.9773 0.5870 0.048 Uiso 1 1 calc R A .
C22 C 0.9246(3) 0.9219(2) 0.66069(19) 0.0329(10) Uani 1 1 d . A .
H22 H 0.9611 0.8773 0.6545 0.039 Uiso 1 1 calc R . .
C23 C 0.8857(3) 0.7675(2) 0.72441(18) 0.0248(9) Uani 1 1 d . . .
C24 C 0.9763(4) 0.7297(3) 0.7284(2) 0.0445(13) Uani 1 1 d . A .
H24 H 1.0314 0.7493 0.7534 0.053 Uiso 1 1 calc R . .
C25 C 0.9873(4) 0.6631(3) 0.6959(2) 0.0499(14) Uani 1 1 d . . .
H25 H 1.0495 0.6375 0.6992 0.060 Uiso 1 1 calc R A .
C26 C 0.9082(4) 0.6347(3) 0.6592(2) 0.0438(13) Uani 1 1 d . A .
H26 H 0.9156 0.5894 0.6373 0.053 Uiso 1 1 calc R . .
C27 C 0.8183(4) 0.6721(3) 0.6544(2) 0.0391(12) Uani 1 1 d . . .
H27 H 0.7641 0.6533 0.6282 0.047 Uiso 1 1 calc R A .
C28 C 0.8068(3) 0.7369(2) 0.68742(19) 0.0311(10) Uani 1 1 d . A .
H28 H 0.7436 0.7611 0.6848 0.037 Uiso 1 1 calc R . .
C29 C 0.4700(3) 0.5774(2) 0.85222(17) 0.0229(9) Uani 1 1 d . . .
H29A H 0.5282 0.5449 0.8643 0.027 Uiso 1 1 calc R A .
H29B H 0.4117 0.5571 0.8713 0.027 Uiso 1 1 calc R . .
C30 C 0.4487(3) 0.5763(2) 0.78265(16) 0.0214(9) Uani 1 1 d . A .
H30A H 0.3806 0.5956 0.7711 0.026 Uiso 1 1 calc R . .
H30B H 0.4527 0.5242 0.7674 0.026 Uiso 1 1 calc R . .
C31 C 0.3722(3) 0.7067(2) 0.89768(17) 0.0197(8) Uani 1 1 d . . .
C32 C 0.3148(3) 0.7433(2) 0.85126(19) 0.0256(9) Uani 1 1 d . A .
H32 H 0.3417 0.7528 0.8136 0.031 Uiso 1 1 calc R . .
C33 C 0.2182(3) 0.7661(2) 0.85967(19) 0.0282(10) Uani 1 1 d . . .
H33 H 0.1793 0.7906 0.8274 0.034 Uiso 1 1 calc R A .
C34 C 0.1782(3) 0.7536(2) 0.91456(19) 0.0274(10) Uani 1 1 d . A .
H34 H 0.1117 0.7684 0.9199 0.033 Uiso 1 1 calc R . .
C35 C 0.2358(3) 0.7193(2) 0.96139(19) 0.0286(10) Uani 1 1 d . . .
H35 H 0.2094 0.7115 0.9995 0.034 Uiso 1 1 calc R A .
C36 C 0.3323(3) 0.6959(2) 0.95343(18) 0.0279(10) Uani 1 1 d . A .
H36 H 0.3714 0.6725 0.9861 0.033 Uiso 1 1 calc R . .
C37 C 0.5672(3) 0.6590(2) 0.95331(17) 0.0203(8) Uani 1 1 d . . .
C38 C 0.6515(3) 0.7027(2) 0.96736(17) 0.0224(9) Uani 1 1 d . A .
H38 H 0.6699 0.7396 0.9393 0.027 Uiso 1 1 calc R . .
C39 C 0.7091(3) 0.6928(2) 1.02242(19) 0.0306(10) Uani 1 1 d . . .
H39 H 0.7665 0.7231 1.0318 0.037 Uiso 1 1 calc R A .
C40 C 0.6835(3) 0.6394(2) 1.06340(19) 0.0343(11) Uani 1 1 d . A .
H40 H 0.7228 0.6330 1.1011 0.041 Uiso 1 1 calc R . .
C41 C 0.6000(3) 0.5952(2) 1.04925(19) 0.0344(11) Uani 1 1 d . . .
H41 H 0.5819 0.5585 1.0776 0.041 Uiso 1 1 calc R A .
C42 C 0.5430(3) 0.6039(2) 0.99454(18) 0.0282(10) Uani 1 1 d . A .
H42 H 0.4869 0.5722 0.9849 0.034 Uiso 1 1 calc R . .
C43 C 0.6534(3) 0.5762(2) 0.75368(16) 0.0219(9) Uani 1 1 d . . .
C44 C 0.7378(3) 0.6018(2) 0.78823(17) 0.0264(9) Uani 1 1 d . A .
H44 H 0.7373 0.6495 0.8075 0.032 Uiso 1 1 calc R . .
C45 C 0.8230(3) 0.5575(3) 0.7946(2) 0.0382(11) Uani 1 1 d . . .
H45 H 0.8807 0.5753 0.8182 0.046 Uiso 1 1 calc R A .
C46 C 0.8248(4) 0.4881(3) 0.7672(2) 0.0474(14) Uani 1 1 d . A .
H46 H 0.8833 0.4581 0.7719 0.057 Uiso 1 1 calc R . .
C47 C 0.7404(4) 0.4625(3) 0.7326(2) 0.0447(13) Uani 1 1 d . . .
H47 H 0.7414 0.4148 0.7133 0.054 Uiso 1 1 calc R A .
C48 C 0.6545(3) 0.5061(2) 0.72598(18) 0.0324(10) Uani 1 1 d . A .
H48 H 0.5967 0.4881 0.7026 0.039 Uiso 1 1 calc R . .
C49 C 0.4981(3) 0.6346(2) 0.66759(17) 0.0210(9) Uani 1 1 d . . .
C50 C 0.5299(3) 0.6918(2) 0.63094(18) 0.0286(10) Uani 1 1 d . A .
H50 H 0.5740 0.7292 0.6484 0.034 Uiso 1 1 calc R . .
C51 C 0.4984(3) 0.6950(2) 0.56945(19) 0.0340(11) Uani 1 1 d . . .
H51 H 0.5213 0.7340 0.5447 0.041 Uiso 1 1 calc R A .
C52 C 0.4336(3) 0.6413(2) 0.5444(2) 0.0366(11) Uani 1 1 d . A .
H52 H 0.4115 0.6432 0.5023 0.044 Uiso 1 1 calc R . .
C53 C 0.4009(4) 0.5850(3) 0.5804(2) 0.0420(12) Uani 1 1 d . . .
H53 H 0.3561 0.5481 0.5629 0.050 Uiso 1 1 calc R A .
C54 C 0.4327(3) 0.5816(2) 0.64159(19) 0.0338(11) Uani 1 1 d . A .
H54 H 0.4094 0.5425 0.6660 0.041 Uiso 1 1 calc R . .
C55 C 0.3072(5) 0.6810(4) 1.1457(3) 0.0734(19) Uani 1 1 d . . .
H55A H 0.3683 0.6952 1.1264 0.088 Uiso 1 1 calc R . .
H55B H 0.3277 0.6535 1.1839 0.088 Uiso 1 1 calc R . .
C56 C 0.2520(6) 0.7491(4) 1.1599(3) 0.097(3) Uani 1 1 d . . .
H56A H 0.2331 0.7768 1.1222 0.145 Uiso 1 1 calc R . .
H56B H 0.2944 0.7809 1.1878 0.145 Uiso 1 1 calc R . .
H56C H 0.1918 0.7350 1.1792 0.145 Uiso 1 1 calc R . .
C57 C 0.2921(4) 0.5648(3) 1.0924(3) 0.0601(17) Uani 1 1 d . . .
H57A H 0.3089 0.5367 1.1307 0.072 Uiso 1 1 calc R . .
H57B H 0.3547 0.5746 1.0733 0.072 Uiso 1 1 calc R . .
C58 C 0.2233(5) 0.5199(3) 1.0507(3) 0.0729(19) Uani 1 1 d . . .
H58A H 0.1621 0.5095 1.0702 0.109 Uiso 1 1 calc R . .
H58B H 0.2556 0.4724 1.0414 0.109 Uiso 1 1 calc R . .
H58C H 0.2069 0.5480 1.0129 0.109 Uiso 1 1 calc R . .
C2A C 0.5768(11) 0.8726(8) 0.7027(6) 0.022(4) Uani 0.262(5) 1 d PD A 2
H2A1 H 0.5046 0.8687 0.6928 0.033 Uiso 0.262(5) 1 calc PR A 2
H2A2 H 0.6113 0.8411 0.6747 0.033 Uiso 0.262(5) 1 calc PR A 2
H2A3 H 0.5976 0.9250 0.6986 0.033 Uiso 0.262(5) 1 calc PR A 2
C1A C 0.604(2) 0.8461(18) 0.7686(8) 0.072(15) Uani 0.262(5) 1 d PDU A 2
P1A P 0.5603(8) 0.8696(5) 0.8391(4) 0.0127(17) Uani 0.262(5) 1 d PDU A 2

loop_
_atom_site_aniso_label
_atom_site_aniso_U_11
_atom_site_aniso_U_22
_atom_site_aniso_U_33
_atom_site_aniso_U_23
_atom_site_aniso_U_13
_atom_site_aniso_U_12
Pt1 0.01703(9) 0.01844(8) 0.01716(8) -0.00011(6) 0.00048(6) -0.00303(6)
P1 0.0184(9) 0.0186(8) 0.0183(9) 0.0015(6) 0.0007(7) -0.0041(7)
O1 0.044(2) 0.056(2) 0.055(2) 0.0157(18) -0.0018(18) -0.0011(18)
C1 0.013(5) 0.017(5) 0.026(4) -0.007(3) 0.009(3) 0.006(4)
Pt2 0.01592(8) 0.01469(7) 0.01751(8) 0.00034(6) 0.00049(6) -0.00126(6)
P2 0.0210(6) 0.0206(5) 0.0188(5) -0.0009(4) -0.0023(4) -0.0025(4)
C2 0.028(3) 0.022(3) 0.030(3) -0.005(2) 0.010(3) 0.003(2)
P3 0.0171(6) 0.0270(6) 0.0192(5) 0.0022(4) 0.0005(4) -0.0024(4)
C3 0.022(2) 0.029(2) 0.026(2) 0.0032(18) -0.0049(18) -0.0089(18)
P4 0.0181(5) 0.0175(5) 0.0185(5) 0.0025(4) 0.0007(4) -0.0008(4)
C4 0.018(2) 0.033(2) 0.026(2) 0.0064(18) -0.0002(18) -0.0038(18)
P5 0.0203(6) 0.0170(5) 0.0190(5) -0.0017(4) -0.0002(4) -0.0017(4)
C5 0.025(2) 0.022(2) 0.024(2) -0.0021(17) -0.0045(18) 0.0039(17)
C6 0.029(3) 0.033(2) 0.036(3) -0.007(2) -0.006(2) 0.000(2)
C7 0.034(3) 0.032(3) 0.049(3) -0.020(2) -0.018(2) 0.005(2)
C8 0.044(3) 0.042(3) 0.026(2) -0.015(2) -0.012(2) 0.019(2)
C9 0.047(3) 0.041(3) 0.021(2) 0.001(2) 0.004(2) 0.016(2)
C10 0.035(3) 0.028(2) 0.024(2) 0.0000(18) -0.001(2) 0.0039(19)
C11 0.019(2) 0.027(2) 0.023(2) 0.0007(17) 0.0059(17) -0.0006(17)
C12 0.026(2) 0.032(2) 0.023(2) 0.0016(18) 0.0029(18) 0.0018(19)
C13 0.034(3) 0.046(3) 0.022(2) 0.007(2) 0.004(2) 0.006(2)
C14 0.029(3) 0.037(3) 0.042(3) 0.016(2) 0.012(2) 0.011(2)
C15 0.031(3) 0.027(2) 0.043(3) 0.004(2) 0.013(2) 0.004(2)
C16 0.025(2) 0.027(2) 0.026(2) -0.0009(18) 0.0048(18) -0.0006(18)
C17 0.014(2) 0.031(2) 0.027(2) 0.0020(18) -0.0019(18) -0.0044(17)
C18 0.035(3) 0.036(3) 0.048(3) 0.011(2) 0.017(2) 0.011(2)
C19 0.035(3) 0.037(3) 0.068(4) 0.019(3) 0.018(3) 0.010(2)
C20 0.034(3) 0.041(3) 0.047(3) 0.023(2) 0.001(2) -0.002(2)
C21 0.046(3) 0.044(3) 0.033(3) 0.006(2) 0.017(2) -0.008(2)
C22 0.038(3) 0.030(2) 0.032(2) 0.0017(19) 0.008(2) -0.004(2)
C23 0.027(2) 0.026(2) 0.022(2) 0.0048(17) 0.0080(18) -0.0027(18)
C24 0.033(3) 0.049(3) 0.050(3) -0.009(2) -0.004(2) 0.006(2)
C25 0.046(3) 0.052(3) 0.052(3) -0.008(3) 0.006(3) 0.022(3)
C26 0.063(4) 0.033(3) 0.037(3) 0.001(2) 0.012(3) 0.002(3)
C27 0.044(3) 0.040(3) 0.033(3) -0.007(2) 0.004(2) -0.007(2)
C28 0.031(3) 0.033(2) 0.029(2) 0.0013(19) 0.000(2) -0.003(2)
C29 0.024(2) 0.017(2) 0.028(2) 0.0031(16) 0.0050(18) -0.0024(17)
C30 0.021(2) 0.018(2) 0.024(2) -0.0032(16) -0.0006(17) -0.0074(16)
C31 0.020(2) 0.0149(19) 0.024(2) -0.0002(16) 0.0017(17) -0.0013(16)
C32 0.022(2) 0.027(2) 0.028(2) 0.0049(18) 0.0047(18) -0.0004(18)
C33 0.022(2) 0.027(2) 0.034(2) 0.0075(19) -0.0023(19) 0.0035(18)
C34 0.017(2) 0.024(2) 0.042(3) -0.0034(19) 0.0059(19) 0.0025(17)
C35 0.024(2) 0.039(3) 0.024(2) -0.0006(19) 0.0078(19) 0.004(2)
C36 0.026(2) 0.033(2) 0.024(2) 0.0054(18) 0.0010(19) 0.0024(19)
C37 0.016(2) 0.020(2) 0.025(2) -0.0002(16) 0.0000(17) 0.0041(16)
C38 0.022(2) 0.026(2) 0.019(2) 0.0033(17) 0.0020(17) 0.0011(17)
C39 0.021(2) 0.038(3) 0.031(2) 0.001(2) -0.0044(19) -0.0044(19)
C40 0.036(3) 0.039(3) 0.026(2) 0.005(2) -0.008(2) 0.003(2)
C41 0.042(3) 0.030(2) 0.031(2) 0.0091(19) 0.000(2) -0.005(2)
C42 0.034(3) 0.019(2) 0.031(2) 0.0030(18) -0.004(2) -0.0037(18)
C43 0.026(2) 0.026(2) 0.0140(19) 0.0028(16) 0.0026(17) 0.0019(17)
C44 0.023(2) 0.035(2) 0.022(2) -0.0026(18) 0.0023(18) 0.0006(19)
C45 0.029(3) 0.056(3) 0.029(2) 0.003(2) -0.001(2) 0.011(2)
C46 0.043(3) 0.070(4) 0.031(3) 0.002(2) 0.008(2) 0.034(3)
C47 0.058(3) 0.042(3) 0.034(3) -0.011(2) 0.001(2) 0.023(3)
C48 0.038(3) 0.035(3) 0.023(2) -0.0060(19) -0.004(2) 0.006(2)
C49 0.019(2) 0.021(2) 0.023(2) -0.0020(16) -0.0024(17) 0.0029(16)
C50 0.030(3) 0.027(2) 0.028(2) 0.0007(18) -0.0012(19) -0.0065(19)
C51 0.043(3) 0.032(2) 0.026(2) 0.0080(19) -0.001(2) -0.010(2)
C52 0.043(3) 0.040(3) 0.024(2) -0.001(2) -0.011(2) -0.002(2)
C53 0.050(3) 0.036(3) 0.036(3) 0.001(2) -0.019(2) -0.012(2)
C54 0.049(3) 0.023(2) 0.027(2) 0.0049(18) -0.010(2) -0.015(2)
C55 0.061(4) 0.091(5) 0.065(4) 0.022(4) -0.011(3) -0.031(4)
C56 0.111(7) 0.089(6) 0.088(5) -0.016(4) 0.004(5) -0.043(5)
C57 0.044(3) 0.073(4) 0.066(4) 0.035(3) 0.023(3) 0.012(3)
C58 0.089(5) 0.053(4) 0.079(4) 0.002(3) 0.021(4) 0.014(4)
C2A 0.027(9) 0.013(7) 0.025(9) 0.008(6) 0.004(7) -0.010(6)
C1A 0.077(16) 0.069(16) 0.069(16) 0.001(7) 0.007(7) -0.003(7)
P1A 0.009(3) 0.011(3) 0.019(3) -0.006(2) 0.005(2) 0.005(3)

loop_
_atom_type_symbol
_atom_type_description
_atom_type_scat_dispersion_real
_atom_type_scat_dispersion_imag
_atom_type_scat_source
C C 0.0033 0.0016 'International Tables Vol C Tables 4.2.6.8 and 6.1.1.4'
H H 0.0000 0.0000 'International Tables Vol C Tables 4.2.6.8 and 6.1.1.4'
P P 0.1023 0.0942 'International Tables Vol C Tables 4.2.6.8 and 6.1.1.4'
Pt Pt -1.7033 8.3905 'International Tables Vol C Tables 4.2.6.8 and 6.1.1.4'
O O 0.0106 0.0060 'International Tables Vol C Tables 4.2.6.8 and 6.1.1.4'

loop_
_geom_angle_atom_site_label_1
_geom_angle_atom_site_label_2
_geom_angle_atom_site_label_3
_geom_angle
_geom_angle_site_symmetry_1
_geom_angle_site_symmetry_3
_geom_angle_publ_flag
C1A Pt1 C1 45.2(7) . . ?
C1A Pt1 P2 162.1(6) . . ?
C1 Pt1 P2 117.7(3) . . ?
C1A Pt1 P3 110.3(6) . . ?
C1 Pt1 P3 155.5(3) . . ?
P2 Pt1 P3 86.75(4) . . ?
C1A Pt1 P1A 47.8(6) . . ?
C1 Pt1 P1A 8.4(5) . . ?
P2 Pt1 P1A 114.5(2) . . ?
P3 Pt1 P1A 156.3(2) . . ?
C1A Pt1 P1 5.8(10) . . ?
C1 Pt1 P1 45.4(3) . . ?
P2 Pt1 P1 159.41(5) . . ?
P3 Pt1 P1 110.35(5) . . ?
P1A Pt1 P1 46.8(2) . . ?
C1 P1 Pt2 58.3(4) . . ?
C1 P1 Pt1 58.4(5) . . ?
Pt2 P1 Pt1 80.34(7) . . ?
C57 O1 C55 113.6(5) . . ?
C2 C1 P1 137.9(8) . . ?
C2 C1 Pt2 122.6(8) . . ?
P1 C1 Pt2 75.9(4) . . ?
C2 C1 Pt1 131.3(9) . . ?
P1 C1 Pt1 76.3(5) . . ?
Pt2 C1 Pt1 94.7(4) . . ?
C1 Pt2 C1A 43.2(7) . . ?
C1 Pt2 P4 108.4(3) . . ?
C1A Pt2 P4 151.6(5) . . ?
C1 Pt2 P5 165.0(3) . . ?
C1A Pt2 P5 121.9(5) . . ?
P4 Pt2 P5 86.43(4) . . ?
C1 Pt2 P1 45.8(3) . . ?
C1A Pt2 P1 11.1(8) . . ?
P4 Pt2 P1 150.55(5) . . ?
P5 Pt2 P1 119.33(5) . . ?
C1 Pt2 P1A 5.9(6) . . ?
C1A Pt2 P1A 45.2(5) . . ?
P4 Pt2 P1A 106.4(2) . . ?
P5 Pt2 P1A 164.9(2) . . ?
P1 Pt2 P1A 46.3(2) . . ?
C5 P2 C11 102.26(18) . . ?
C5 P2 C3 104.99(19) . . ?
C11 P2 C3 100.29(18) . . ?
C5 P2 Pt1 122.16(13) . . ?
C11 P2 Pt1 119.93(13) . . ?
C3 P2 Pt1 104.23(13) . . ?
C23 P3 C17 103.50(18) . . ?
C23 P3 C4 105.55(19) . . ?
C17 P3 C4 102.95(18) . . ?
C23 P3 Pt1 118.89(13) . . ?
C17 P3 Pt1 116.46(13) . . ?
C4 P3 Pt1 107.90(13) . . ?
C4 C3 P2 108.2(3) . . ?
C37 P4 C31 105.90(17) . . ?
C37 P4 C29 102.89(17) . . ?
C31 P4 C29 102.44(18) . . ?
C37 P4 Pt2 122.49(13) . . ?
C31 P4 Pt2 111.89(12) . . ?
C29 P4 Pt2 109.13(13) . . ?
C3 C4 P3 108.8(3) . . ?
C49 P5 C43 104.09(17) . . ?
C49 P5 C30 102.43(18) . . ?
C43 P5 C30 102.71(18) . . ?
C49 P5 Pt2 123.51(13) . . ?
C43 P5 Pt2 115.27(13) . . ?
C30 P5 Pt2 106.26(12) . . ?
C6 C5 C10 118.0(4) . . ?
C6 C5 P2 123.7(3) . . ?
C10 C5 P2 118.3(3) . . ?
C5 C6 C7 120.7(4) . . ?
C8 C7 C6 120.2(4) . . ?
C9 C8 C7 120.3(4) . . ?
C8 C9 C10 119.5(4) . . ?
C9 C10 C5 121.3(4) . . ?
C16 C11 C12 118.9(4) . . ?
C16 C11 P2 118.4(3) . . ?
C12 C11 P2 122.6(3) . . ?
C13 C12 C11 120.9(4) . . ?
C14 C13 C12 120.1(4) . . ?
C13 C14 C15 119.8(4) . . ?
C14 C15 C16 120.2(4) . . ?
C11 C16 C15 120.1(4) . . ?
C18 C17 C22 118.4(4) . . ?
C18 C17 P3 118.4(3) . . ?
C22 C17 P3 123.2(3) . . ?
C17 C18 C19 121.0(4) . . ?
C20 C19 C18 120.3(4) . . ?
C19 C20 C21 119.4(4) . . ?
C20 C21 C22 120.8(4) . . ?
C21 C22 C17 120.1(4) . . ?
C24 C23 C28 117.9(4) . . ?
C24 C23 P3 125.1(3) . . ?
C28 C23 P3 117.0(3) . . ?
C23 C24 C25 120.7(5) . . ?
C26 C25 C24 120.1(5) . . ?
C25 C26 C27 119.8(5) . . ?
C26 C27 C28 120.2(5) . . ?
C27 C28 C23 121.4(4) . . ?
C30 C29 P4 110.8(2) . . ?
C29 C30 P5 108.9(2) . . ?
C32 C31 C36 118.7(4) . . ?
C32 C31 P4 116.6(3) . . ?
C36 C31 P4 124.7(3) . . ?
C31 C32 C33 120.3(4) . . ?
C34 C33 C32 120.7(4) . . ?
C35 C34 C33 119.3(4) . . ?
C34 C35 C36 120.6(4) . . ?
C35 C36 C31 120.4(4) . . ?
C38 C37 C42 118.9(4) . . ?
C38 C37 P4 117.9(3) . . ?
C42 C37 P4 123.1(3) . . ?
C37 C38 C39 120.2(4) . . ?
C40 C39 C38 120.5(4) . . ?
C39 C40 C41 119.3(4) . . ?
C42 C41 C40 120.7(4) . . ?
C41 C42 C37 120.2(4) . . ?
C44 C43 C48 119.7(4) . . ?
C44 C43 P5 117.9(3) . . ?
C48 C43 P5 122.3(3) . . ?
C43 C44 C45 119.9(4) . . ?
C46 C45 C44 120.8(4) . . ?
C45 C46 C47 119.4(4) . . ?
C46 C47 C48 120.4(4) . . ?
C43 C48 C47 119.8(4) . . ?
C54 C49 C50 118.5(4) . . ?
C54 C49 P5 123.7(3) . . ?
C50 C49 P5 117.8(3) . . ?
C51 C50 C49 121.0(4) . . ?
C52 C51 C50 119.5(4) . . ?
C53 C52 C51 120.0(4) . . ?
C52 C53 C54 120.5(4) . . ?
C49 C54 C53 120.5(4) . . ?
O1 C55 C56 110.2(5) . . ?
O1 C57 C58 109.6(5) . . ?
C2A C1A P1A 133.9(19) . . ?
C2A C1A Pt1 131(2) . . ?
P1A C1A Pt1 77.2(10) . . ?
C2A C1A Pt2 124(2) . . ?
P1A C1A Pt2 74.9(10) . . ?
Pt1 C1A Pt2 96.2(10) . . ?
C1A P1A Pt1 55.0(11) . . ?
C1A P1A Pt2 59.9(11) . . ?
Pt1 P1A Pt2 80.7(3) . . ?

loop_
_geom_bond_atom_site_label_1
_geom_bond_atom_site_label_2
_geom_bond_distance
_geom_bond_site_symmetry_2
_geom_bond_publ_flag
Pt1 C1A 1.94(3) . ?
Pt1 C1 2.075(13) . ?
Pt1 P2 2.2568(12) . ?
Pt1 P3 2.2618(12) . ?
Pt1 P1A 2.312(10) . ?
Pt1 P1 2.368(2) . ?
P1 C1 1.734(12) . ?
P1 Pt2 2.347(2) . ?
O1 C57 1.412(6) . ?
O1 C55 1.430(7) . ?
C1 C2 1.537(10) . ?
C1 Pt2 2.059(11) . ?
Pt2 C1A 2.14(3) . ?
Pt2 P4 2.2498(10) . ?
Pt2 P5 2.2611(10) . ?
Pt2 P1A 2.387(9) . ?
P2 C5 1.819(4) . ?
P2 C11 1.838(4) . ?
P2 C3 1.852(4) . ?
P3 C23 1.822(4) . ?
P3 C17 1.830(4) . ?
P3 C4 1.845(4) . ?
C3 C4 1.531(5) . ?
P4 C37 1.824(4) . ?
P4 C31 1.837(4) . ?
P4 C29 1.851(4) . ?
P5 C49 1.828(4) . ?
P5 C43 1.834(4) . ?
P5 C30 1.854(4) . ?
C5 C6 1.390(5) . ?
C5 C10 1.394(6) . ?
C6 C7 1.391(6) . ?
C7 C8 1.378(7) . ?
C8 C9 1.373(6) . ?
C9 C10 1.393(6) . ?
C11 C16 1.388(5) . ?
C11 C12 1.389(5) . ?
C12 C13 1.385(6) . ?
C13 C14 1.376(6) . ?
C14 C15 1.387(6) . ?
C15 C16 1.396(6) . ?
C17 C18 1.381(6) . ?
C17 C22 1.393(6) . ?
C18 C19 1.382(6) . ?
C19 C20 1.370(6) . ?
C20 C21 1.374(6) . ?
C21 C22 1.381(6) . ?
C23 C24 1.388(6) . ?
C23 C28 1.391(6) . ?
C24 C25 1.399(6) . ?
C25 C26 1.374(7) . ?
C26 C27 1.376(7) . ?
C27 C28 1.379(6) . ?
C29 C30 1.534(5) . ?
C31 C32 1.388(5) . ?
C31 C36 1.396(5) . ?
C32 C33 1.388(6) . ?
C33 C34 1.384(6) . ?
C34 C35 1.377(6) . ?
C35 C36 1.388(6) . ?
C37 C38 1.388(5) . ?
C37 C42 1.395(5) . ?
C38 C39 1.391(5) . ?
C39 C40 1.375(6) . ?
C40 C41 1.384(6) . ?
C41 C42 1.379(5) . ?
C43 C44 1.387(5) . ?
C43 C48 1.389(5) . ?
C44 C45 1.387(6) . ?
C45 C46 1.376(7) . ?
C46 C47 1.387(7) . ?
C47 C48 1.389(6) . ?
C49 C54 1.378(5) . ?
C49 C50 1.391(5) . ?
C50 C51 1.384(5) . ?
C51 C52 1.375(6) . ?
C52 C53 1.374(6) . ?
C53 C54 1.380(6) . ?
C55 C56 1.469(9) . ?
C57 C58 1.480(8) . ?
C2A C1A 1.539(17) . ?
C1A P1A 1.755(17) . ?
